data_4339448
loop_
_publ_author_name
'Mu\~noz, M Carmen'
'Gaspar, Ana B.'
'Galet, Ana'
'Real, Jos\'e A'

_publ_section_title
;
 Spin-crossover behavior in cyanide-bridged iron(II)-silver(I) bimetallic
 2D Hofmann-like metal-organic frameworks.
;
_journal_issue 20
_journal_name_full 'Inorganic chemistry'
_journal_page_first 8182
_journal_page_last 8192
_journal_paper_doi 10.1021/ic700607x
_journal_volume 46
_journal_year 2007
_chemical_formula_sum 'C56 H32 Ag8 F8 Fe4 N24'
_chemical_formula_weight 2279.42
_chemical_name_systematic
;
 ?
;
_space_group_IT_number 2
_symmetry_cell_setting triclinic
_symmetry_space_group_name_Hall '-P 1'
_symmetry_space_group_name_H-M 'P -1'
_atom_sites_solution_hydrogens geom
_atom_sites_solution_primary direct
_atom_sites_solution_secondary difmap
_audit_creation_method SHELXL-97
_cell_angle_alpha 99.888(2)
_cell_angle_beta 93.642(2)
_cell_angle_gamma 95.419(3)
_cell_formula_units_Z 1
_cell_length_a 10.6450(4)
_cell_length_b 12.3660(5)
_cell_length_c 15.0310(8)
_cell_measurement_temperature 293(2)
_cell_volume 1934.09(15)
_computing_cell_refinement 'HKL DENZO'
_computing_data_collection COLLECT
_computing_data_reduction 'HKL DENZO and SCALEPACK'
_computing_structure_refinement 'SHELXL-97 (Sheldrick, 1997)'
_computing_structure_solution SHELXS-97
_diffrn_ambient_temperature 293(2)
_diffrn_measured_fraction_theta_full 0.970
_diffrn_measured_fraction_theta_max 0.970
_diffrn_radiation_monochromator graphite
_diffrn_radiation_source 'fine-focus sealed tube'
_diffrn_radiation_type MoK\a
_diffrn_radiation_wavelength 0.71073
_diffrn_reflns_av_R_equivalents 0.0340
_diffrn_reflns_av_sigmaI/netI 0.0916
_diffrn_reflns_limit_h_max 13
_diffrn_reflns_limit_h_min -13
_diffrn_reflns_limit_k_max 15
_diffrn_reflns_limit_k_min -13
_diffrn_reflns_limit_l_max 17
_diffrn_reflns_limit_l_min -18
_diffrn_reflns_number 11714
_diffrn_reflns_theta_full 26.20
_diffrn_reflns_theta_max 26.20
_diffrn_reflns_theta_min 2.28
_exptl_absorpt_coefficient_mu 2.771
_exptl_crystal_colour yellow
_exptl_crystal_density_diffrn 1.957
_exptl_crystal_density_method 'not measured'
_exptl_crystal_description prismatic
_exptl_crystal_F_000 1088
_exptl_crystal_size_max 0.07
_exptl_crystal_size_mid 0.06
_exptl_crystal_size_min 0.04
_refine_diff_density_max 1.849
_refine_diff_density_min -0.675
_refine_diff_density_rms 0.137
_refine_ls_extinction_method none
_refine_ls_goodness_of_fit_ref 0.961
_refine_ls_hydrogen_treatment mixed
_refine_ls_matrix_type full
_refine_ls_number_parameters 403
_refine_ls_number_reflns 7548
_refine_ls_number_restraints 0
_refine_ls_restrained_S_all 0.961
_refine_ls_R_factor_all 0.1300
_refine_ls_R_factor_gt 0.0618
_refine_ls_shift/su_max 0.024
_refine_ls_shift/su_mean 0.015
_refine_ls_structure_factor_coef Fsqd
_refine_ls_weighting_details 'calc w=1/[\s^2^(Fo^2^)+(0.0975P)^2^+2.7179P] where P=(Fo^2^+2Fc^2^)/3'
_refine_ls_weighting_scheme calc
_refine_ls_wR_factor_gt 0.1498
_refine_ls_wR_factor_ref 0.1882
_reflns_number_gt 4260
_reflns_number_total 7548
_reflns_threshold_expression >2sigma(I)
_cod_data_source_file ic700607x-file002.cif
_cod_data_source_block 1
_cod_original_sg_symbol_H-M P-1
_cod_database_code 4339448

loop_
_symmetry_equiv_pos_as_xyz
'x, y, z'
'-x, -y, -z'

loop_
_atom_site_label
_atom_site_type_symbol
_atom_site_fract_x
_atom_site_fract_y
_atom_site_fract_z
_atom_site_U_iso_or_equiv
_atom_site_adp_type
_atom_site_occupancy
_atom_site_symmetry_multiplicity
_atom_site_calc_flag
_atom_site_refinement_flags
Fe2 Fe 0.79527(10) 0.55803(10) 0.29173(8) 0.0367(3) Uani 1 1 d .
Fe1 Fe 0.68680(10) 1.03760(10) -0.22447(8) 0.0365(3) Uani 1 1 d .
Ag2 Ag 0.74769(8) 0.80888(7) 0.03992(5) 0.0654(3) Uani 1 1 d .
Ag1 Ag 0.74626(7) 0.27797(7) 0.52123(5) 0.0605(3) Uani 1 1 d .
Ag4 Ag 1.29812(6) 0.58087(7) 0.29420(5) 0.0611(3) Uani 1 1 d .
Ag3 Ag 0.81405(6) 0.96754(7) 0.22958(6) 0.0627(3) Uani 1 1 d .
F3 F 0.9720(15) 0.2096(14) 0.0830(12) 0.272(10) Uani 1 1 d .
F4 F 1.0318(7) 0.8445(8) 0.5830(6) 0.130(3) Uani 1 1 d .
F1 F 0.5125(19) 0.6925(19) -0.4919(17) 0.368(15) Uani 1 1 d .
F2 F 0.9379(19) 1.4219(18) -0.0378(16) 0.366(15) Uani 1 1 d .
N9 N 0.7861(7) 0.6456(7) 0.1793(5) 0.055(2) Uani 1 1 d .
N10 N 0.5947(7) 0.5617(8) 0.2961(6) 0.065(2) Uani 1 1 d .
N11 N 0.7980(7) 0.4638(7) 0.4004(5) 0.052(2) Uani 1 1 d .
N12 N 0.9956(7) 0.5664(6) 0.2903(5) 0.0483(19) Uani 1 1 d .
N3 N 0.6825(7) 1.1088(7) -0.3460(5) 0.053(2) Uani 1 1 d .
N4 N 0.4832(7) 1.0286(7) -0.2296(5) 0.055(2) Uani 1 1 d .
N5 N 0.6949(7) 0.9638(7) -0.1040(6) 0.056(2) Uani 1 1 d .
N6 N 0.8889(7) 1.0434(7) -0.2263(6) 0.058(2) Uani 1 1 d .
N7 N 0.7735(7) 0.3950(5) 0.1999(5) 0.065(2) Uani 1 1 d G
C15 C 0.6553(7) 0.3339(8) 0.1821(6) 0.120(6) Uani 1 1 d G
C16 C 0.6435(11) 0.2279(8) 0.1312(8) 0.134(7) Uani 1 1 d G
C17 C 0.7498(15) 0.1829(5) 0.0982(7) 0.143(8) Uani 1 1 d G
C18 C 0.8680(12) 0.2440(9) 0.1160(7) 0.137(7) Uani 1 1 d G
C19 C 0.8798(7) 0.3500(8) 0.1668(6) 0.105(5) Uani 1 1 d G
N8 N 0.8220(5) 0.7169(4) 0.3901(4) 0.0484(19) Uani 1 1 d G
C20 C 0.7435(6) 0.7995(6) 0.3842(4) 0.075(3) Uani 1 1 d G
C21 C 0.7631(7) 0.8978(5) 0.4464(5) 0.079(3) Uani 1 1 d G
C22 C 0.8612(8) 0.9134(5) 0.5145(5) 0.075(3) Uani 1 1 d G
C23 C 0.9397(6) 0.8308(6) 0.5204(4) 0.077(4) Uani 1 1 d G
C24 C 0.9201(5) 0.7325(5) 0.4582(4) 0.064(3) Uani 1 1 d G
N1 N 0.6748(6) 0.8674(5) -0.3027(4) 0.053(2) Uani 1 1 d G
C1 C 0.7705(6) 0.8043(7) -0.2825(5) 0.074(3) Uani 1 1 d G
C2 C 0.7773(9) 0.7013(6) -0.3351(7) 0.249(18) Uani 1 1 d G
C3 C 0.6884(10) 0.6613(5) -0.4079(7) 0.128(7) Uani 1 1 d G
C4 C 0.5927(8) 0.7244(7) -0.4281(5) 0.107(6) Uani 1 1 d G
C5 C 0.5859(6) 0.8275(6) -0.3755(5) 0.081(4) Uani 1 1 d G
N2 N 0.7058(6) 1.2081(4) -0.1429(4) 0.056(2) Uani 1 1 d G
C6 C 0.5969(5) 1.2547(7) -0.1172(6) 0.093(4) Uani 1 1 d G
C7 C 0.6061(9) 1.3606(8) -0.0664(7) 0.196(11) Uani 1 1 d G
C8 C 0.7242(11) 1.4199(5) -0.0411(6) 0.108(5) Uani 1 1 d G
C9 C 0.8331(8) 1.3733(6) -0.0667(6) 0.106(5) Uani 1 1 d G
C10 C 0.8239(5) 1.2674(6) -0.1176(6) 0.083(4) Uani 1 1 d G
C25 C 0.7784(9) 0.7008(9) 0.1259(7) 0.054(2) Uani 1 1 d .
C26 C 0.4883(9) 0.5697(9) 0.2969(7) 0.061(3) Uani 1 1 d .
C27 C 0.7824(9) 0.3981(9) 0.4427(7) 0.054(2) Uani 1 1 d .
C11 C 0.7018(9) 0.1618(9) 0.6005(7) 0.054(2) Uani 1 1 d .
C28 C 1.1019(9) 0.5747(8) 0.2893(6) 0.048(2) Uani 1 1 d .
C12 C 0.3773(8) 1.0257(9) -0.2315(7) 0.056(3) Uani 1 1 d .
C13 C 0.7141(10) 0.9098(9) -0.0522(7) 0.063(3) Uani 1 1 d .
C14 C 0.9947(8) 1.0377(8) -0.2285(7) 0.057(3) Uani 1 1 d .

loop_
_atom_site_aniso_label
_atom_site_aniso_U_11
_atom_site_aniso_U_22
_atom_site_aniso_U_33
_atom_site_aniso_U_23
_atom_site_aniso_U_13
_atom_site_aniso_U_12
Fe2 0.0271(6) 0.0428(8) 0.0439(7) 0.0178(6) 0.0036(5) 0.0048(5)
Fe1 0.0274(6) 0.0419(7) 0.0444(7) 0.0173(6) 0.0055(5) 0.0058(5)
Ag2 0.0948(7) 0.0575(6) 0.0501(5) 0.0268(4) 0.0004(4) 0.0121(4)
Ag1 0.0698(5) 0.0613(5) 0.0610(5) 0.0358(4) 0.0139(4) 0.0103(4)
Ag4 0.0279(4) 0.0820(6) 0.0769(6) 0.0217(5) 0.0073(3) 0.0085(3)
Ag3 0.0268(4) 0.0820(6) 0.0775(6) 0.0082(5) 0.0064(3) 0.0072(3)
F3 0.250(16) 0.232(16) 0.289(18) -0.123(14) 0.006(13) 0.118(13)
F4 0.087(5) 0.141(7) 0.130(7) -0.053(6) -0.025(5) 0.014(5)
F1 0.26(2) 0.36(3) 0.38(3) -0.15(2) 0.061(19) -0.089(19)
F2 0.28(2) 0.32(2) 0.39(3) -0.17(2) 0.139(18) -0.139(17)
N9 0.068(5) 0.052(5) 0.048(5) 0.020(4) 0.005(4) 0.001(4)
N10 0.028(4) 0.086(7) 0.092(7) 0.041(5) 0.007(4) 0.014(4)
N11 0.058(5) 0.054(5) 0.052(5) 0.029(4) 0.001(4) 0.011(4)
N12 0.031(4) 0.054(5) 0.063(5) 0.014(4) 0.009(3) 0.010(3)
N3 0.051(5) 0.063(6) 0.051(5) 0.023(4) 0.008(4) 0.008(4)
N4 0.037(4) 0.067(6) 0.066(5) 0.025(4) 0.008(4) 0.006(4)
N5 0.057(5) 0.058(6) 0.057(5) 0.022(4) -0.001(4) 0.001(4)
N6 0.030(4) 0.068(6) 0.076(6) 0.013(5) 0.001(4) 0.001(4)
N7 0.088(6) 0.049(5) 0.056(5) 0.020(4) -0.010(5) -0.012(5)
C15 0.138(13) 0.093(12) 0.102(11) -0.011(9) -0.012(9) -0.058(10)
C16 0.189(18) 0.074(12) 0.120(14) -0.001(10) 0.011(12) -0.052(11)
C17 0.26(3) 0.070(11) 0.087(12) 0.007(9) -0.034(15) 0.013(15)
C18 0.170(17) 0.100(14) 0.125(14) -0.031(11) -0.042(12) 0.062(13)
C19 0.130(12) 0.073(10) 0.100(10) -0.023(8) -0.022(9) 0.050(9)
N8 0.054(4) 0.051(5) 0.045(4) 0.016(4) 0.015(4) 0.011(4)
C20 0.097(9) 0.055(8) 0.082(8) 0.025(7) 0.033(7) 0.021(6)
C21 0.106(9) 0.051(8) 0.081(8) 0.010(7) 0.016(7) 0.014(6)
C22 0.085(8) 0.073(9) 0.067(8) 0.004(6) 0.027(6) 0.003(6)
C23 0.047(6) 0.084(9) 0.091(9) -0.008(8) 0.010(6) -0.003(6)
C24 0.051(6) 0.070(8) 0.065(7) 0.003(6) 0.008(5) -0.001(5)
N1 0.048(4) 0.056(5) 0.053(5) 0.008(4) 0.012(4) -0.004(4)
C1 0.091(8) 0.044(7) 0.091(9) 0.010(6) 0.018(7) 0.019(6)
C2 0.34(3) 0.28(3) 0.064(10) -0.004(14) 0.030(14) -0.25(3)
C3 0.148(14) 0.065(10) 0.197(19) 0.038(11) 0.123(15) 0.048(10)
C4 0.100(10) 0.104(12) 0.081(9) -0.049(9) 0.013(7) -0.059(9)
C5 0.069(7) 0.097(10) 0.071(8) 0.003(7) 0.019(6) -0.013(6)
N2 0.065(5) 0.056(5) 0.049(5) 0.014(4) 0.008(4) 0.008(4)
C6 0.095(9) 0.072(9) 0.101(10) -0.029(8) -0.008(7) 0.038(7)
C7 0.23(2) 0.150(19) 0.18(2) 0.045(16) -0.123(18) -0.075(17)
C8 0.189(17) 0.082(10) 0.065(9) 0.015(7) 0.035(10) 0.059(11)
C9 0.133(13) 0.076(10) 0.087(10) -0.014(8) 0.024(9) -0.058(9)
C10 0.081(8) 0.068(9) 0.092(9) 0.000(7) 0.004(7) -0.007(6)
C25 0.061(6) 0.050(6) 0.053(6) 0.015(5) -0.005(5) 0.009(5)
C26 0.042(6) 0.071(7) 0.078(7) 0.024(6) 0.013(5) 0.012(5)
C27 0.056(6) 0.064(7) 0.050(6) 0.028(5) 0.003(4) 0.007(5)
C11 0.055(6) 0.058(7) 0.055(6) 0.027(5) 0.010(5) 0.002(5)
C28 0.038(5) 0.055(6) 0.055(6) 0.019(5) 0.007(4) 0.003(4)
C12 0.026(5) 0.072(7) 0.073(7) 0.025(6) 0.004(4) 0.003(4)
C13 0.093(8) 0.048(7) 0.054(7) 0.022(5) 0.007(5) 0.017(5)
C14 0.029(5) 0.061(7) 0.080(7) 0.006(5) 0.008(4) 0.002(4)

loop_
_atom_type_symbol
_atom_type_description
_atom_type_scat_dispersion_real
_atom_type_scat_dispersion_imag
_atom_type_scat_source
C C 0.0033 0.0016 'International Tables Vol C Tables 4.2.6.8 and 6.1.1.4'
H H 0.0000 0.0000 'International Tables Vol C Tables 4.2.6.8 and 6.1.1.4'
N N 0.0061 0.0033 'International Tables Vol C Tables 4.2.6.8 and 6.1.1.4'
F F 0.0171 0.0103 'International Tables Vol C Tables 4.2.6.8 and 6.1.1.4'
Ag Ag -0.8971 1.1015 'International Tables Vol C Tables 4.2.6.8 and 6.1.1.4'
Fe Fe 0.3463 0.8444 'International Tables Vol C Tables 4.2.6.8 and 6.1.1.4'

loop_
_geom_angle_atom_site_label_1
_geom_angle_atom_site_label_2
_geom_angle_atom_site_label_3
_geom_angle
_geom_angle_site_symmetry_1
_geom_angle_site_symmetry_3
N12 Fe2 N10 176.1(3) . .
N12 Fe2 N9 90.2(3) . .
N10 Fe2 N9 88.3(3) . .
N12 Fe2 N11 91.4(3) . .
N10 Fe2 N11 90.3(3) . .
N9 Fe2 N11 177.2(3) . .
N12 Fe2 N7 90.8(3) . .
N10 Fe2 N7 92.9(3) . .
N9 Fe2 N7 92.2(3) . .
N11 Fe2 N7 85.4(3) . .
N12 Fe2 N8 88.1(2) . .
N10 Fe2 N8 88.3(3) . .
N9 Fe2 N8 90.9(3) . .
N11 Fe2 N8 91.5(3) . .
N7 Fe2 N8 176.7(2) . .
N6 Fe1 N4 177.2(3) . .
N6 Fe1 N3 88.6(3) . .
N4 Fe1 N3 89.4(3) . .
N6 Fe1 N5 90.2(3) . .
N4 Fe1 N5 91.7(3) . .
N3 Fe1 N5 178.5(3) . .
N6 Fe1 N1 87.6(3) . .
N4 Fe1 N1 90.5(3) . .
N3 Fe1 N1 92.4(3) . .
N5 Fe1 N1 86.7(3) . .
N6 Fe1 N2 90.6(3) . .
N4 Fe1 N2 91.4(3) . .
N3 Fe1 N2 88.8(3) . .
N5 Fe1 N2 92.1(3) . .
N1 Fe1 N2 177.8(2) . .
C25 Ag2 C13 176.8(4) . .
C25 Ag2 Ag3 77.3(3) . .
C13 Ag2 Ag3 105.9(3) . .
C11 Ag1 C27 177.1(4) . .
C11 Ag1 Ag4 76.6(3) . 2_766
C27 Ag1 Ag4 101.8(3) . 2_766
C26 Ag4 C28 174.1(4) 1_655 .
C26 Ag4 Ag1 105.8(3) 1_655 2_766
C28 Ag4 Ag1 77.3(3) . 2_766
C14 Ag3 C12 179.4(4) 2_775 2_675
C14 Ag3 Ag2 95.0(3) 2_775 .
C12 Ag3 Ag2 85.6(3) 2_675 .
C25 N9 Fe2 173.2(8) . .
C26 N10 Fe2 175.9(9) . .
C27 N11 Fe2 164.3(8) . .
C28 N12 Fe2 177.6(8) . .
C11 N3 Fe1 164.7(8) 1_564 .
C12 N4 Fe1 178.8(9) . .
C13 N5 Fe1 164.9(8) . .
C14 N6 Fe1 174.7(8) . .
C15 N7 C19 120.0 . .
C15 N7 Fe2 119.9(5) . .
C19 N7 Fe2 119.8(5) . .
C16 C15 N7 120.0 . .
C15 C16 C17 120.0 . .
C18 C17 C16 120.0 . .
F3 C18 C19 116.3(11) . .
F3 C18 C17 123.6(11) . .
C19 C18 C17 120.0 . .
C18 C19 N7 120.0 . .
C20 N8 C24 120.0 . .
C20 N8 Fe2 121.4(3) . .
C24 N8 Fe2 118.6(3) . .
N8 C20 C21 120.0 . .
C22 C21 C20 120.0 . .
C21 C22 C23 120.0 . .
F4 C23 C24 119.3(6) . .
F4 C23 C22 120.7(6) . .
C24 C23 C22 120.0 . .
C23 C24 N8 120.0 . .
C1 N1 C5 120.0 . .
C1 N1 Fe1 116.6(4) . .
C5 N1 Fe1 123.0(4) . .
N1 C1 C2 120.0 . .
C3 C2 C1 120.0 . .
C2 C3 C4 120.0 . .
F1 C4 C5 117.9(13) . .
F1 C4 C3 122.1(13) . .
C5 C4 C3 120.0 . .
C4 C5 N1 120.0 . .
C6 N2 C10 120.0 . .
C6 N2 Fe1 118.8(4) . .
C10 N2 Fe1 121.2(4) . .
C7 C6 N2 120.0 . .
C8 C7 C6 120.0 . .
C9 C8 C7 120.0 . .
F2 C9 C8 119.9(11) . .
F2 C9 C10 119.8(12) . .
C8 C9 C10 120.0 . .
C9 C10 N2 120.0 . .
N9 C25 Ag2 172.7(9) . .
N10 C26 Ag4 178.1(10) . 1_455
N11 C27 Ag1 177.7(8) . .
N3 C11 Ag1 170.7(9) 1_546 .
N12 C28 Ag4 175.6(9) . .
N4 C12 Ag3 175.7(9) . 2_675
N5 C13 Ag2 178.8(10) . .
N6 C14 Ag3 178.1(9) . 2_775

loop_
_geom_bond_atom_site_label_1
_geom_bond_atom_site_label_2
_geom_bond_distance
_geom_bond_site_symmetry_2
Fe2 N12 2.127(7) .
Fe2 N10 2.144(7) .
Fe2 N9 2.160(9) .
Fe2 N11 2.164(8) .
Fe2 N7 2.223(6) .
Fe2 N8 2.229(5) .
Fe1 N6 2.148(7) .
Fe1 N4 2.156(7) .
Fe1 N3 2.160(8) .
Fe1 N5 2.164(9) .
Fe1 N1 2.216(5) .
Fe1 N2 2.234(5) .
Ag2 C25 2.045(11) .
Ag2 C13 2.053(11) .
Ag2 Ag3 3.1680(12) .
Ag1 C11 2.059(10) .
Ag1 C27 2.074(11) .
Ag1 Ag4 3.1025(12) 2_766
Ag4 C26 2.040(10) 1_655
Ag4 C28 2.079(9) .
Ag4 Ag1 3.1025(12) 2_766
Ag3 C14 2.044(9) 2_775
Ag3 C12 2.048(9) 2_675
F3 C18 1.319(16) .
F4 C23 1.294(9) .
F1 C4 1.23(2) .
F2 C9 1.232(18) .
N9 C25 1.144(11) .
N10 C26 1.147(11) .
N11 C27 1.121(11) .
N12 C28 1.128(10) .
N3 C11 1.137(11) 1_564
N4 C12 1.123(10) .
N5 C13 1.131(12) .
N6 C14 1.137(11) .
N7 C15 1.3900 .
N7 C19 1.3900 .
C15 C16 1.3900 .
C16 C17 1.3900 .
C17 C18 1.3900 .
C18 C19 1.3900 .
N8 C20 1.3900 .
N8 C24 1.3900 .
C20 C21 1.3900 .
C21 C22 1.3900 .
C22 C23 1.3900 .
C23 C24 1.3900 .
N1 C1 1.3900 .
N1 C5 1.3900 .
C1 C2 1.3900 .
C2 C3 1.3900 .
C3 C4 1.3900 .
C4 C5 1.3900 .
N2 C6 1.3900 .
N2 C10 1.3900 .
C6 C7 1.3900 .
C7 C8 1.3900 .
C8 C9 1.3900 .
C9 C10 1.3900 .
C26 Ag4 2.040(10) 1_455
C11 N3 1.137(11) 1_546
C12 Ag3 2.048(9) 2_675
C14 Ag3 2.044(9) 2_775
